data_2223619
loop_
_publ_author_name
'Khanum, Saira'
'Farman, Muhammad'
'Rama, Nasim H.'
'Hameed, Shahid'
'Jones, Peter G.'

_publ_section_title
;
 1-(4-Ethoxybenzoyl)-4-(4-methoxyphenyl)thiosemicarbazide
;
_journal_coeditor_code BT5057
_journal_issue 11
_journal_name_full 'Acta Crystallographica Section E'
_journal_page_first o2604
_journal_page_last o2605
_journal_paper_doi 10.1107/S1600536809036599
_journal_volume 65
_journal_year 2009
_chemical_formula_iupac 'C17 H19 N3 O3 S'
_chemical_formula_moiety 'C17 H19 N3 O3 S'
_chemical_formula_sum 'C17 H19 N3 O3 S'
_chemical_formula_weight 345.41
_chemical_name_systematic
;
1-(4-Ethoxybenzoyl)-4-(4-methoxyphenyl)thiosemicarbazide
;
_space_group_IT_number 4
_symmetry_cell_setting monoclinic
_symmetry_space_group_name_Hall 'P 2yb'
_symmetry_space_group_name_H-M 'P 1 21 1'
_atom_sites_solution_hydrogens geom
_atom_sites_solution_primary direct
_atom_sites_solution_secondary difmap
_audit_creation_method SHELXL-97
_cell_angle_alpha 90.00
_cell_angle_beta 95.0922(7)
_cell_angle_gamma 90.00
_cell_formula_units_Z 4
_cell_length_a 15.40429(13)
_cell_length_b 9.67120(9)
_cell_length_c 11.69922(9)
_cell_measurement_reflns_used 16506
_cell_measurement_temperature 100(2)
_cell_measurement_theta_max 30.7434
_cell_measurement_theta_min 2.2814
_cell_volume 1736.05(3)
_computing_cell_refinement
;
CrysAlisPro (Oxford Diffraction, 2009)
;
_computing_data_collection
;
CrysAlisPro (Oxford Diffraction, 2009)
;
_computing_data_reduction
;
CrysAlisPro (Oxford Diffraction, 2009)
;
_computing_molecular_graphics 'XP (Siemens, 1994)'
_computing_publication_material 'SHELXL97 (Sheldrick, 2008)'
_computing_structure_refinement 'SHELXL97 (Sheldrick, 2008)'
_computing_structure_solution 'SHELXS97 (Sheldrick, 2008)'
_diffrn_ambient_temperature 100(2)
_diffrn_detector_area_resol_mean 16.1419
_diffrn_measured_fraction_theta_full 0.981
_diffrn_measured_fraction_theta_max 0.961
_diffrn_measurement_device_type 'Oxford Diffraction Xcalibur E'
_diffrn_measurement_method \w-scan
_diffrn_radiation_monochromator graphite
_diffrn_radiation_source 'Enhance (Mo) X-ray Source'
_diffrn_radiation_type MoK\a
_diffrn_radiation_wavelength 0.71073
_diffrn_reflns_av_R_equivalents 0.0318
_diffrn_reflns_av_sigmaI/netI 0.0519
_diffrn_reflns_limit_h_max 21
_diffrn_reflns_limit_h_min -21
_diffrn_reflns_limit_k_max 13
_diffrn_reflns_limit_k_min -13
_diffrn_reflns_limit_l_max 16
_diffrn_reflns_limit_l_min -15
_diffrn_reflns_number 44704
_diffrn_reflns_theta_full 30.00
_diffrn_reflns_theta_max 30.49
_diffrn_reflns_theta_min 2.29
_exptl_absorpt_coefficient_mu 0.206
_exptl_absorpt_correction_T_max 1.00000
_exptl_absorpt_correction_T_min 0.98108
_exptl_absorpt_correction_type multi-scan
_exptl_absorpt_process_details
;
(CrysAlisPro; Oxford Diffraction, 2009)
;
_exptl_crystal_colour colourless
_exptl_crystal_density_diffrn 1.322
_exptl_crystal_density_method 'not measured'
_exptl_crystal_description tablet
_exptl_crystal_F_000 728
_exptl_crystal_size_max 0.3
_exptl_crystal_size_mid 0.2
_exptl_crystal_size_min 0.1
_refine_diff_density_max 0.299
_refine_diff_density_min -0.226
_refine_ls_abs_structure_details 'Flack  (1983), 4562 Friedel pairs'
_refine_ls_abs_structure_Flack 0.01(3)
_refine_ls_extinction_method none
_refine_ls_goodness_of_fit_ref 0.961
_refine_ls_hydrogen_treatment mixed
_refine_ls_matrix_type full
_refine_ls_number_parameters 461
_refine_ls_number_reflns 9918
_refine_ls_number_restraints 16
_refine_ls_restrained_S_all 0.961
_refine_ls_R_factor_all 0.0501
_refine_ls_R_factor_gt 0.0290
_refine_ls_shift/su_max 0.001
_refine_ls_shift/su_mean 0.000
_refine_ls_structure_factor_coef Fsqd
_refine_ls_weighting_details 'calc w=1/[\s^2^(Fo^2^)+(0.0200P)^2^] where P=(Fo^2^+2Fc^2^)/3'
_refine_ls_weighting_scheme calc
_refine_ls_wR_factor_gt 0.0535
_refine_ls_wR_factor_ref 0.0549
_reflns_number_gt 6348
_reflns_number_total 9918
_reflns_threshold_expression I>2\s(I)
_cod_data_source_file bt5057.cif
_cod_data_source_block I
_cod_original_sg_symbol_H-M 'P 21'
_cod_database_code 2223619
_cod_database_fobs_code 2223619

loop_
_symmetry_equiv_pos_as_xyz
'x, y, z'
'-x, y+1/2, -z'

loop_
_atom_site_type_symbol
_atom_site_label
_atom_site_fract_x
_atom_site_fract_y
_atom_site_fract_z
_atom_site_U_iso_or_equiv
_atom_site_adp_type
_atom_site_calc_flag
_atom_site_refinement_flags
_atom_site_occupancy
_atom_site_disorder_assembly
_atom_site_disorder_group
S S 0.70206(2) 0.50456(5) 1.03604(3) 0.01728(10) Uani d . 1 . .
O O1 0.52373(7) 0.30901(11) 0.71581(8) 0.0180(2) Uani d . 1 . .
O O2 0.28479(6) 0.55263(11) 0.29437(8) 0.0211(3) Uani d . 1 . .
O O3 1.02907(7) 0.86352(16) 0.88836(10) 0.0411(4) Uani d . 1 . .
N N1 0.70429(8) 0.60538(15) 0.82176(11) 0.0181(3) Uani d D 1 . .
H H01 0.6823(9) 0.6052(17) 0.7547(10) 0.021(5) Uiso d D 1 . .
C C2 0.66134(9) 0.54043(16) 0.90110(11) 0.0125(3) Uani d . 1 . .
N N3 0.57906(8) 0.50134(15) 0.86822(10) 0.0142(3) Uani d D 1 . .
H H03 0.5512(8) 0.4637(14) 0.9164(10) 0.005(4) Uiso d D 1 . .
N N4 0.53669(8) 0.53524(14) 0.76180(10) 0.0133(3) Uani d D 1 . .
H H04 0.5143(10) 0.6113(14) 0.7606(14) 0.027(6) Uiso d D 1 . .
C C5 0.50445(9) 0.42990(16) 0.69256(13) 0.0128(3) Uani d . 1 . .
C C6 0.44704(9) 0.47015(16) 0.58951(12) 0.0122(3) Uani d . 1 . .
C C7 0.41778(9) 0.36550(16) 0.51243(12) 0.0148(4) Uani d . 1 . .
H H7 0.4349 0.2724 0.5274 0.018 Uiso calc R 1 . .
C C8 0.36421(10) 0.39690(17) 0.41495(12) 0.0169(4) Uani d . 1 . .
H H8 0.3447 0.3252 0.3634 0.020 Uiso calc R 1 . .
C C9 0.33859(9) 0.53260(17) 0.39175(12) 0.0157(3) Uani d . 1 . .
C C10 0.36805(10) 0.63793(17) 0.46663(12) 0.0171(4) Uani d . 1 . .
H H10 0.3516 0.7311 0.4507 0.021 Uiso calc R 1 . .
C C11 0.42156(10) 0.60574(16) 0.56447(13) 0.0157(4) Uani d . 1 . .
H H11 0.4413 0.6777 0.6156 0.019 Uiso calc R 1 . .
C C12 0.25273(10) 0.69102(17) 0.27136(13) 0.0244(4) Uani d . 1 . .
H H12A 0.3015 0.7539 0.2577 0.029 Uiso calc R 1 . .
H H12B 0.2234 0.7264 0.3374 0.029 Uiso calc R 1 . .
C C13 0.18893(11) 0.68298(19) 0.16578(13) 0.0312(5) Uani d . 1 . .
H H13A 0.2177 0.6421 0.1025 0.047 Uiso calc R 1 . .
H H13B 0.1685 0.7762 0.1443 0.047 Uiso calc R 1 . .
H H13C 0.1391 0.6255 0.1821 0.047 Uiso calc R 1 . .
C C14 0.78727(10) 0.67202(18) 0.84138(13) 0.0198(4) Uani d . 1 . .
C C15 0.85155(11) 0.6460(2) 0.76923(14) 0.0428(6) Uani d . 1 . .
H H15 0.8414 0.5821 0.7078 0.051 Uiso calc R 1 . .
C C16 0.93107(12) 0.7134(3) 0.78670(14) 0.0503(7) Uani d . 1 . .
H H16 0.9746 0.6970 0.7357 0.060 Uiso calc R 1 . .
C C17 0.94779(10) 0.8035(2) 0.87684(14) 0.0298(5) Uani d . 1 . .
C C18 0.88347(10) 0.83019(18) 0.94777(15) 0.0270(4) Uani d . 1 . .
H H18 0.8938 0.8933 1.0097 0.032 Uiso calc R 1 . .
C C19 0.80302(10) 0.76466(18) 0.92888(15) 0.0272(4) Uani d . 1 . .
H H19 0.7584 0.7846 0.9775 0.033 Uiso calc R 1 . .
C C20 1.04658(11) 0.9572(2) 0.98097(15) 0.0376(5) Uani d . 1 . .
H H20A 1.0051 1.0342 0.9729 0.056 Uiso calc R 1 . .
H H20B 1.1061 0.9930 0.9803 0.056 Uiso calc R 1 . .
H H20C 1.0406 0.9092 1.0536 0.056 Uiso calc R 1 . .
S S' 0.69682(2) 0.51034(4) 0.53698(3) 0.01624(9) Uani d . 1 . .
O O1' 0.52337(7) 0.30780(11) 0.21440(8) 0.0184(2) Uani d . 1 . .
O O2' 0.28670(6) 0.54492(11) -0.21151(8) 0.0215(3) Uani d . 1 . .
O O3' 1.04034(7) 0.80274(17) 0.38417(11) 0.0439(4) Uani d . 1 . .
N N1' 0.70424(8) 0.58667(14) 0.31685(11) 0.0161(3) Uani d D 1 . .
H H01' 0.6834(9) 0.5828(16) 0.2504(10) 0.017(5) Uiso d D 1 . .
C C2' 0.65809(9) 0.53631(15) 0.39935(11) 0.0122(3) Uani d . 1 . .
N N3' 0.57447(7) 0.50178(15) 0.36778(10) 0.0139(3) Uani d D 1 . .
H H03' 0.5419(8) 0.4738(15) 0.4176(10) 0.012(4) Uiso d D 1 . .
N N4' 0.53359(8) 0.53414(14) 0.26033(10) 0.0133(3) Uani d D 1 . .
H H04' 0.5104(10) 0.6123(14) 0.2551(13) 0.023(5) Uiso d D 1 . .
C C5' 0.50319(9) 0.42750(16) 0.19115(12) 0.0130(3) Uani d . 1 . .
C C6' 0.44667(9) 0.46655(16) 0.08647(12) 0.0118(3) Uani d . 1 . .
C C7' 0.42218(9) 0.36192(16) 0.00689(12) 0.0140(3) Uani d . 1 . .
H H7' 0.4418 0.2699 0.0212 0.017 Uiso calc R 1 . .
C C8' 0.36966(9) 0.39163(17) -0.09224(12) 0.0152(3) Uani d . 1 . .
H H8' 0.3539 0.3203 -0.1460 0.018 Uiso calc R 1 . .
C C9' 0.33984(9) 0.52599(17) -0.11327(12) 0.0157(3) Uani d . 1 . .
C C10' 0.36423(10) 0.63083(17) -0.03574(13) 0.0173(4) Uani d . 1 . .
H H10' 0.3450 0.7229 -0.0508 0.021 Uiso calc R 1 . .
C C11' 0.41673(10) 0.60055(16) 0.06368(13) 0.0155(4) Uani d . 1 . .
H H11' 0.4325 0.6723 0.1170 0.019 Uiso calc R 1 . .
C C12' 0.25161(11) 0.68144(18) -0.23382(14) 0.0274(4) Uani d . 1 . .
H H12C 0.2990 0.7471 -0.2472 0.033 Uiso calc R 1 . .
H H12D 0.2217 0.7144 -0.1675 0.033 Uiso calc R 1 . .
C C13' 0.18795(12) 0.6718(2) -0.33901(14) 0.0392(5) Uani d . 1 . .
H H13D 0.2167 0.6298 -0.4019 0.059 Uiso calc R 1 . .
H H13E 0.1676 0.7647 -0.3616 0.059 Uiso calc R 1 . .
H H13F 0.1381 0.6147 -0.3220 0.059 Uiso calc R 1 . .
C C14' 0.79061(10) 0.64214(18) 0.33595(13) 0.0187(4) Uani d . 1 . .
C C15' 0.85761(10) 0.5858(2) 0.28031(13) 0.0280(4) Uani d . 1 . .
H H15' 0.8472 0.5088 0.2305 0.034 Uiso calc R 1 . .
C C16' 0.94058(10) 0.6430(2) 0.29804(13) 0.0350(5) Uani d . 1 . .
H H16' 0.9869 0.6051 0.2597 0.042 Uiso calc R 1 . .
C C17' 0.95622(10) 0.7544(2) 0.37088(14) 0.0294(5) Uani d . 1 . .
C C18' 0.88890(10) 0.81103(19) 0.42619(15) 0.0282(4) Uani d . 1 . .
H H18' 0.8994 0.8873 0.4767 0.034 Uiso calc R 1 . .
C C19' 0.80553(10) 0.75494(18) 0.40688(14) 0.0259(4) Uani d . 1 . .
H H19' 0.7586 0.7948 0.4429 0.031 Uiso calc R 1 . .
C C20' 1.05700(12) 0.9175(2) 0.45930(16) 0.0441(6) Uani d . 1 . .
H H20D 1.0241 0.9980 0.4285 0.066 Uiso calc R 1 . .
H H20E 1.1194 0.9387 0.4658 0.066 Uiso calc R 1 . .
H H20F 1.0389 0.8946 0.5352 0.066 Uiso calc R 1 . .

loop_
_atom_site_aniso_label
_atom_site_aniso_U_11
_atom_site_aniso_U_22
_atom_site_aniso_U_33
_atom_site_aniso_U_12
_atom_site_aniso_U_13
_atom_site_aniso_U_23
S 0.0191(2) 0.0208(3) 0.01124(19) -0.0005(2) -0.00234(16) 0.00053(18)
O1 0.0241(6) 0.0118(6) 0.0177(6) 0.0013(5) -0.0002(5) 0.0031(5)
O2 0.0243(6) 0.0218(7) 0.0157(6) 0.0006(5) -0.0066(5) 0.0002(5)
O3 0.0235(7) 0.0669(11) 0.0330(7) -0.0240(7) 0.0037(6) -0.0058(7)
N1 0.0150(7) 0.0272(9) 0.0117(7) -0.0055(6) -0.0012(6) 0.0051(6)
C2 0.0115(7) 0.0120(9) 0.0140(8) 0.0012(6) 0.0010(6) -0.0018(6)
N3 0.0154(6) 0.0180(8) 0.0092(7) -0.0034(6) 0.0009(5) 0.0031(6)
N4 0.0148(7) 0.0116(8) 0.0127(7) 0.0000(6) -0.0026(5) 0.0001(6)
C5 0.0123(8) 0.0125(9) 0.0143(8) -0.0011(7) 0.0043(6) 0.0009(7)
C6 0.0129(8) 0.0110(9) 0.0131(8) -0.0026(6) 0.0023(6) -0.0001(6)
C7 0.0164(8) 0.0111(9) 0.0172(9) -0.0009(7) 0.0039(7) 0.0010(7)
C8 0.0177(8) 0.0182(10) 0.0144(8) -0.0043(7) -0.0002(7) -0.0049(7)
C9 0.0121(7) 0.0210(10) 0.0138(8) -0.0019(7) 0.0004(6) 0.0034(7)
C10 0.0221(8) 0.0117(9) 0.0170(9) 0.0005(7) -0.0009(7) -0.0008(7)
C11 0.0174(8) 0.0131(10) 0.0161(9) -0.0017(7) -0.0016(7) -0.0051(7)
C12 0.0244(10) 0.0245(11) 0.0233(10) 0.0044(8) -0.0041(8) 0.0023(8)
C13 0.0273(10) 0.0399(12) 0.0246(10) 0.0040(8) -0.0076(8) 0.0047(8)
C14 0.0119(8) 0.0278(10) 0.0194(9) -0.0038(7) -0.0005(6) 0.0082(7)
C15 0.0288(10) 0.0805(18) 0.0202(9) -0.0255(11) 0.0082(7) -0.0192(10)
C16 0.0298(11) 0.096(2) 0.0274(10) -0.0292(11) 0.0170(8) -0.0178(11)
C17 0.0194(9) 0.0454(13) 0.0240(9) -0.0128(8) -0.0023(7) 0.0086(8)
C18 0.0211(9) 0.0215(10) 0.0387(10) -0.0053(7) 0.0048(8) -0.0080(8)
C19 0.0180(9) 0.0214(10) 0.0434(10) -0.0038(7) 0.0087(8) -0.0077(8)
C20 0.0245(9) 0.0496(13) 0.0374(10) -0.0197(9) -0.0049(8) 0.0030(9)
S' 0.0178(2) 0.0181(2) 0.01218(19) 0.0001(2) -0.00225(15) -0.00011(18)
O1' 0.0255(6) 0.0116(7) 0.0178(6) 0.0013(5) -0.0007(5) 0.0025(5)
O2' 0.0246(6) 0.0232(7) 0.0151(6) -0.0011(5) -0.0079(5) -0.0006(5)
O3' 0.0182(6) 0.0690(11) 0.0448(8) -0.0180(7) 0.0041(6) -0.0062(7)
N1' 0.0131(7) 0.0236(8) 0.0113(7) -0.0032(6) -0.0004(6) 0.0006(6)
C2' 0.0149(8) 0.0081(9) 0.0139(8) 0.0017(6) 0.0026(6) -0.0011(6)
N3' 0.0121(6) 0.0188(8) 0.0105(7) -0.0020(6) -0.0004(5) 0.0015(6)
N4' 0.0139(7) 0.0130(9) 0.0124(7) 0.0014(6) -0.0019(5) 0.0020(6)
C5' 0.0128(8) 0.0138(9) 0.0131(8) -0.0018(7) 0.0042(6) 0.0003(7)
C6' 0.0096(7) 0.0125(9) 0.0134(8) -0.0018(6) 0.0019(6) 0.0016(7)
C7' 0.0154(8) 0.0114(9) 0.0156(8) -0.0026(7) 0.0037(7) -0.0018(7)
C8' 0.0155(8) 0.0156(9) 0.0148(8) -0.0047(7) 0.0031(6) -0.0026(7)
C9' 0.0130(7) 0.0238(10) 0.0103(7) -0.0012(7) 0.0006(6) 0.0009(7)
C10' 0.0180(8) 0.0158(9) 0.0178(9) 0.0039(7) -0.0008(7) 0.0037(7)
C11' 0.0185(8) 0.0131(9) 0.0149(9) -0.0012(7) 0.0008(7) -0.0017(7)
C12' 0.0286(10) 0.0264(11) 0.0255(10) 0.0024(8) -0.0079(8) 0.0030(8)
C13' 0.0399(12) 0.0448(14) 0.0299(11) 0.0070(10) -0.0142(9) 0.0026(9)
C14' 0.0142(8) 0.0253(10) 0.0165(8) -0.0027(7) 0.0009(6) 0.0047(7)
C15' 0.0187(8) 0.0423(12) 0.0233(9) -0.0025(8) 0.0040(7) -0.0088(8)
C16' 0.0164(9) 0.0614(14) 0.0277(10) -0.0018(9) 0.0056(7) -0.0101(9)
C17' 0.0150(8) 0.0459(13) 0.0266(9) -0.0101(8) -0.0013(7) 0.0057(9)
C18' 0.0212(9) 0.0248(10) 0.0384(10) -0.0065(8) 0.0009(8) -0.0009(8)
C19' 0.0145(8) 0.0262(11) 0.0377(10) -0.0007(7) 0.0060(7) -0.0030(8)
C20' 0.0260(10) 0.0522(14) 0.0521(13) -0.0214(10) -0.0083(9) 0.0102(10)

loop_
_atom_type_symbol
_atom_type_description
_atom_type_scat_dispersion_real
_atom_type_scat_dispersion_imag
_atom_type_scat_source
C C 0.0033 0.0016 'International Tables Vol C Tables 4.2.6.8 and 6.1.1.4'
H H 0.0000 0.0000 'International Tables Vol C Tables 4.2.6.8 and 6.1.1.4'
N N 0.0061 0.0033 'International Tables Vol C Tables 4.2.6.8 and 6.1.1.4'
O O 0.0106 0.0060 'International Tables Vol C Tables 4.2.6.8 and 6.1.1.4'
S S 0.1246 0.1234 'International Tables Vol C Tables 4.2.6.8 and 6.1.1.4'

loop_
_geom_angle_atom_site_label_1
_geom_angle_atom_site_label_2
_geom_angle_atom_site_label_3
_geom_angle_site_symmetry_1
_geom_angle_site_symmetry_3
_geom_angle
_geom_angle_publ_flag
C9 O2 C12 . . 117.42(12) ?
C17 O3 C20 . . 116.97(14) ?
C2 N1 C14 . . 125.98(13) ?
N1 C2 N3 . . 116.31(13) ?
N1 C2 S . . 125.42(11) ?
N3 C2 S . . 118.27(11) ?
C2 N3 N4 . . 122.97(12) ?
C5 N4 N3 . . 118.10(13) ?
O1 C5 N4 . . 120.60(15) ?
O1 C5 C6 . . 122.96(14) ?
N4 C5 C6 . . 116.44(14) ?
C11 C6 C7 . . 118.40(14) ?
C11 C6 C5 . . 123.71(13) ?
C7 C6 C5 . . 117.89(14) ?
C8 C7 C6 . . 120.43(15) ?
C7 C8 C9 . . 120.49(15) ?
O2 C9 C8 . . 116.02(14) ?
O2 C9 C10 . . 124.21(15) ?
C8 C9 C10 . . 119.77(14) ?
C11 C10 C9 . . 119.48(15) ?
C10 C11 C6 . . 121.42(14) ?
O2 C12 C13 . . 106.96(13) ?
C19 C14 C15 . . 119.26(15) ?
C19 C14 N1 . . 120.81(15) ?
C15 C14 N1 . . 119.90(15) ?
C14 C15 C16 . . 119.76(17) ?
C17 C16 C15 . . 120.94(17) ?
C18 C17 C16 . . 119.13(16) ?
C18 C17 O3 . . 124.15(16) ?
C16 C17 O3 . . 116.71(16) ?
C17 C18 C19 . . 119.93(16) ?
C14 C19 C18 . . 120.94(16) ?
C9' O2' C12' . . 117.59(12) ?
C17' O3' C20' . . 116.84(14) ?
C2' N1' C14' . . 124.62(13) ?
N1' C2' N3' . . 116.56(13) ?
N1' C2' S' . . 125.22(11) ?
N3' C2' S' . . 118.21(11) ?
C2' N3' N4' . . 122.41(12) ?
C5' N4' N3' . . 117.96(13) ?
O1' C5' N4' . . 121.01(15) ?
O1' C5' C6' . . 122.84(14) ?
N4' C5' C6' . . 116.14(14) ?
C11' C6' C7' . . 118.59(14) ?
C11' C6' C5' . . 123.61(14) ?
C7' C6' C5' . . 117.80(14) ?
C8' C7' C6' . . 120.58(15) ?
C7' C8' C9' . . 120.05(14) ?
O2' C9' C10' . . 124.03(15) ?
O2' C9' C8' . . 115.99(14) ?
C10' C9' C8' . . 119.97(14) ?
C11' C10' C9' . . 119.79(15) ?
C10' C11' C6' . . 121.00(15) ?
O2' C12' C13' . . 107.32(14) ?
C19' C14' C15' . . 120.33(15) ?
C19' C14' N1' . . 119.55(15) ?
C15' C14' N1' . . 120.08(15) ?
C14' C15' C16' . . 119.21(17) ?
C17' C16' C15' . . 120.65(16) ?
O3' C17' C16' . . 116.52(16) ?
O3' C17' C18' . . 123.46(17) ?
C16' C17' C18' . . 120.02(16) ?
C17' C18' C19' . . 119.23(17) ?
C14' C19' C18' . . 120.52(16) ?
C2 N1 H01 . . 118.0(11) ?
C14 N1 H01 . . 116.0(11) ?
C2 N3 H03 . . 117.6(9) ?
N4 N3 H03 . . 119.0(9) ?
C5 N4 H04 . . 122.2(12) ?
N3 N4 H04 . . 113.2(12) ?
C8 C7 H7 . . 119.8 ?
C6 C7 H7 . . 119.8 ?
C7 C8 H8 . . 119.8 ?
C9 C8 H8 . . 119.8 ?
C11 C10 H10 . . 120.3 ?
C9 C10 H10 . . 120.3 ?
C10 C11 H11 . . 119.3 ?
C6 C11 H11 . . 119.3 ?
O2 C12 H12A . . 110.3 ?
C13 C12 H12A . . 110.3 ?
O2 C12 H12B . . 110.3 ?
C13 C12 H12B . . 110.3 ?
H12A C12 H12B . . 108.6 ?
C12 C13 H13A . . 109.5 ?
C12 C13 H13B . . 109.5 ?
H13A C13 H13B . . 109.5 ?
C12 C13 H13C . . 109.5 ?
H13A C13 H13C . . 109.5 ?
H13B C13 H13C . . 109.5 ?
C14 C15 H15 . . 120.1 ?
C16 C15 H15 . . 120.1 ?
C17 C16 H16 . . 119.5 ?
C15 C16 H16 . . 119.5 ?
C17 C18 H18 . . 120.0 ?
C19 C18 H18 . . 120.0 ?
C14 C19 H19 . . 119.5 ?
C18 C19 H19 . . 119.5 ?
O3 C20 H20A . . 109.5 ?
O3 C20 H20B . . 109.5 ?
H20A C20 H20B . . 109.5 ?
O3 C20 H20C . . 109.5 ?
H20A C20 H20C . . 109.5 ?
H20B C20 H20C . . 109.5 ?
C2' N1' H01' . . 118.7(11) ?
C14' N1' H01' . . 116.6(11) ?
C2' N3' H03' . . 120.0(9) ?
N4' N3' H03' . . 116.5(9) ?
C5' N4' H04' . . 121.1(11) ?
N3' N4' H04' . . 115.2(11) ?
C8' C7' H7' . . 119.7 ?
C6' C7' H7' . . 119.7 ?
C7' C8' H8' . . 120.0 ?
C9' C8' H8' . . 120.0 ?
C11' C10' H10' . . 120.1 ?
C9' C10' H10' . . 120.1 ?
C10' C11' H11' . . 119.5 ?
C6' C11' H11' . . 119.5 ?
O2' C12' H12C . . 110.3 ?
C13' C12' H12C . . 110.3 ?
O2' C12' H12D . . 110.3 ?
C13' C12' H12D . . 110.3 ?
H12C C12' H12D . . 108.5 ?
C12' C13' H13D . . 109.5 ?
C12' C13' H13E . . 109.5 ?
H13D C13' H13E . . 109.5 ?
C12' C13' H13F . . 109.5 ?
H13D C13' H13F . . 109.5 ?
H13E C13' H13F . . 109.5 ?
C14' C15' H15' . . 120.4 ?
C16' C15' H15' . . 120.4 ?
C17' C16' H16' . . 119.7 ?
C15' C16' H16' . . 119.7 ?
C17' C18' H18' . . 120.4 ?
C19' C18' H18' . . 120.4 ?
C14' C19' H19' . . 119.7 ?
C18' C19' H19' . . 119.7 ?
O3' C20' H20D . . 109.5 ?
O3' C20' H20E . . 109.5 ?
H20D C20' H20E . . 109.5 ?
O3' C20' H20F . . 109.5 ?
H20D C20' H20F . . 109.5 ?
H20E C20' H20F . . 109.5 ?

loop_
_geom_bond_atom_site_label_1
_geom_bond_atom_site_label_2
_geom_bond_site_symmetry_2
_geom_bond_distance
_geom_bond_publ_flag
S C2 . 1.6823(14) ?
O1 C5 . 1.2307(17) ?
O2 C9 . 1.3618(16) ?
O2 C12 . 1.4436(18) ?
O3 C17 . 1.3757(18) ?
O3 C20 . 1.420(2) ?
N1 C2 . 1.3428(18) ?
N1 C14 . 1.4316(19) ?
C2 N3 . 1.3457(17) ?
N3 N4 . 1.3926(16) ?
N4 C5 . 1.3672(19) ?
C5 C6 . 1.482(2) ?
C6 C11 . 1.393(2) ?
C6 C7 . 1.4030(19) ?
C7 C8 . 1.3809(19) ?
C8 C9 . 1.390(2) ?
C9 C10 . 1.393(2) ?
C10 C11 . 1.3853(19) ?
C12 C13 . 1.5108(19) ?
C14 C19 . 1.366(2) ?
C14 C15 . 1.380(2) ?
C15 C16 . 1.387(2) ?
C16 C17 . 1.375(3) ?
C17 C18 . 1.372(2) ?
C18 C19 . 1.392(2) ?
S' C2' . 1.6856(14) ?
O1' C5' . 1.2229(17) ?
O2' C9' . 1.3630(16) ?
O2' C12' . 1.4417(19) ?
O3' C17' . 1.3733(18) ?
O3' C20' . 1.425(2) ?
N1' C2' . 1.3402(17) ?
N1' C14' . 1.4335(19) ?
C2' N3' . 1.3501(17) ?
N3' N4' . 1.3908(16) ?
N4' C5' . 1.3678(19) ?
C5' C6' . 1.487(2) ?
C6' C11' . 1.393(2) ?
C6' C7' . 1.4039(19) ?
C7' C8' . 1.3840(19) ?
C8' C9' . 1.393(2) ?
C9' C10' . 1.390(2) ?
C10' C11' . 1.3877(19) ?
C12' C13' . 1.507(2) ?
C14' C19' . 1.378(2) ?
C14' C15' . 1.380(2) ?
C15' C16' . 1.391(2) ?
C16' C17' . 1.382(2) ?
C17' C18' . 1.383(2) ?
C18' C19' . 1.394(2) ?
N1 H01 . 0.826(11) ?
N3 H03 . 0.822(10) ?
N4 H04 . 0.812(12) ?
C7 H7 . 0.9500 ?
C8 H8 . 0.9500 ?
C10 H10 . 0.9500 ?
C11 H11 . 0.9500 ?
C12 H12A . 0.9900 ?
C12 H12B . 0.9900 ?
C13 H13A . 0.9800 ?
C13 H13B . 0.9800 ?
C13 H13C . 0.9800 ?
C15 H15 . 0.9500 ?
C16 H16 . 0.9500 ?
C18 H18 . 0.9500 ?
C19 H19 . 0.9500 ?
C20 H20A . 0.9800 ?
C20 H20B . 0.9800 ?
C20 H20C . 0.9800 ?
N1' H01' . 0.816(11) ?
N3' H03' . 0.847(10) ?
N4' H04' . 0.836(12) ?
C7' H7' . 0.9500 ?
C8' H8' . 0.9500 ?
C10' H10' . 0.9500 ?
C11' H11' . 0.9500 ?
C12' H12C . 0.9900 ?
C12' H12D . 0.9900 ?
C13' H13D . 0.9800 ?
C13' H13E . 0.9800 ?
C13' H13F . 0.9800 ?
C15' H15' . 0.9500 ?
C16' H16' . 0.9500 ?
C18' H18' . 0.9500 ?
C19' H19' . 0.9500 ?
C20' H20D . 0.9800 ?
C20' H20E . 0.9800 ?
C20' H20F . 0.9800 ?

loop_
_geom_hbond_atom_site_label_D
_geom_hbond_atom_site_label_H
_geom_hbond_atom_site_label_A
_geom_hbond_site_symmetry_A
_geom_hbond_distance_DH
_geom_hbond_distance_HA
_geom_hbond_distance_DA
_geom_hbond_angle_DHA
N1 H01 S' . 0.826(11) 2.735(12) 3.4483(14) 145.5(14)
N4 H04 O1' 2_656 0.812(12) 2.016(13) 2.8156(17) 168.2(17)
N1' H01' S 1_554 0.816(11) 2.659(12) 3.3772(14) 147.8(14)
N4' H04' O1 2_656 0.836(12) 2.011(13) 2.8228(18) 163.7(15)
C11' H11' O1 2_656 0.95 2.41 3.3378(19) 166.3
C11 H11 O1' 2_656 0.95 2.38 3.2927(18) 162.2
C20 H20B S 2_757 0.98 2.98 3.9215(17) 161.3
C20' H20E S' 2_756 0.98 2.92 3.8936(18) 174.6
C10' H10' S 2_656 0.95 2.83 3.7559(17) 165.7
C10 H10 S' 2_656 0.95 2.81 3.7369(17) 165.8
C15' H15' S 1_554 0.95 3.05 3.6482(16) 122.8
C15 H15 S' . 0.95 2.94 3.6925(17) 137.1
N3' H03' Cg . 0.847(10) 2.53 3.25 144
N3 H03 Cg' 1_556 0.822(10) 2.65 3.29 135

loop_
_geom_torsion_atom_site_label_1
_geom_torsion_atom_site_label_2
_geom_torsion_atom_site_label_3
_geom_torsion_atom_site_label_4
_geom_torsion_site_symmetry_1
_geom_torsion_site_symmetry_2
_geom_torsion_site_symmetry_3
_geom_torsion_site_symmetry_4
_geom_torsion
_geom_torsion_publ_flag
C14 N1 C2 N3 . . . . 171.14(15) ?
C14 N1 C2 S . . . . -9.0(2) ?
N1 C2 N3 N4 . . . . -5.3(2) ?
S C2 N3 N4 . . . . 174.82(11) ?
C2 N3 N4 C5 . . . . 123.25(16) ?
N3 N4 C5 O1 . . . . -10.8(2) ?
N3 N4 C5 C6 . . . . 169.88(12) ?
O1 C5 C6 C11 . . . . 177.14(15) ?
N4 C5 C6 C11 . . . . -3.6(2) ?
O1 C5 C6 C7 . . . . -3.6(2) ?
N4 C5 C6 C7 . . . . 175.64(13) ?
C11 C6 C7 C8 . . . . -0.7(2) ?
C5 C6 C7 C8 . . . . -179.97(13) ?
C6 C7 C8 C9 . . . . 0.1(2) ?
C12 O2 C9 C8 . . . . 176.35(13) ?
C12 O2 C9 C10 . . . . -3.6(2) ?
C7 C8 C9 O2 . . . . -179.13(12) ?
C7 C8 C9 C10 . . . . 0.8(2) ?
O2 C9 C10 C11 . . . . 178.93(13) ?
C8 C9 C10 C11 . . . . -1.0(2) ?
C9 C10 C11 C6 . . . . 0.4(2) ?
C7 C6 C11 C10 . . . . 0.5(2) ?
C5 C6 C11 C10 . . . . 179.72(13) ?
C9 O2 C12 C13 . . . . -174.97(12) ?
C2 N1 C14 C19 . . . . -50.0(2) ?
C2 N1 C14 C15 . . . . 131.93(18) ?
C19 C14 C15 C16 . . . . 0.3(3) ?
N1 C14 C15 C16 . . . . 178.35(18) ?
C14 C15 C16 C17 . . . . 1.6(3) ?
C15 C16 C17 C18 . . . . -2.2(3) ?
C15 C16 C17 O3 . . . . 178.87(19) ?
C20 O3 C17 C18 . . . . 0.9(3) ?
C20 O3 C17 C16 . . . . 179.71(18) ?
C16 C17 C18 C19 . . . . 0.9(3) ?
O3 C17 C18 C19 . . . . 179.73(17) ?
C15 C14 C19 C18 . . . . -1.6(3) ?
N1 C14 C19 C18 . . . . -179.64(16) ?
C17 C18 C19 C14 . . . . 1.0(3) ?
C14' N1' C2' N3' . . . . 173.21(15) ?
C14' N1' C2' S' . . . . -8.1(2) ?
N1' C2' N3' N4' . . . . -9.0(2) ?
S' C2' N3' N4' . . . . 172.22(11) ?
C2' N3' N4' C5' . . . . 119.34(16) ?
N3' N4' C5' O1' . . . . -11.7(2) ?
N3' N4' C5' C6' . . . . 169.66(11) ?
O1' C5' C6' C11' . . . . 174.11(15) ?
N4' C5' C6' C11' . . . . -7.2(2) ?
O1' C5' C6' C7' . . . . -5.6(2) ?
N4' C5' C6' C7' . . . . 173.03(13) ?
C11' C6' C7' C8' . . . . 0.2(2) ?
C5' C6' C7' C8' . . . . 180.00(13) ?
C6' C7' C8' C9' . . . . -0.7(2) ?
C12' O2' C9' C10' . . . . -2.1(2) ?
C12' O2' C9' C8' . . . . 177.49(13) ?
C7' C8' C9' O2' . . . . -178.38(12) ?
C7' C8' C9' C10' . . . . 1.2(2) ?
O2' C9' C10' C11' . . . . 178.20(13) ?
C8' C9' C10' C11' . . . . -1.4(2) ?
C9' C10' C11' C6' . . . . 1.0(2) ?
C7' C6' C11' C10' . . . . -0.4(2) ?
C5' C6' C11' C10' . . . . 179.86(13) ?
C9' O2' C12' C13' . . . . -173.82(13) ?
C2' N1' C14' C19' . . . . -60.2(2) ?
C2' N1' C14' C15' . . . . 122.06(18) ?
C19' C14' C15' C16' . . . . 0.9(3) ?
N1' C14' C15' C16' . . . . 178.60(16) ?
C14' C15' C16' C17' . . . . 0.4(3) ?
C20' O3' C17' C16' . . . . -179.90(16) ?
C20' O3' C17' C18' . . . . -0.1(3) ?
C15' C16' C17' O3' . . . . 179.18(16) ?
C15' C16' C17' C18' . . . . -0.6(3) ?
O3' C17' C18' C19' . . . . 179.81(17) ?
C16' C17' C18' C19' . . . . -0.4(3) ?
C15' C14' C19' C18' . . . . -2.0(3) ?
N1' C14' C19' C18' . . . . -179.66(15) ?
C17' C18' C19' C14' . . . . 1.7(3) ?
